data_7103356
loop_
_publ_author_name
'Dureen, Meghan A'
'Lough, A'
'Gilbert, Thomas M'
'Stephan, Douglas W'

_publ_section_title
;
 B-H activation by frustrated Lewis pairs: borenium or boryl
 phosphonium cation?
;
_journal_issue 36
_journal_name_full 'Chemical communications (Cambridge, England)'
_journal_page_first 4303
_journal_page_last 4305
_journal_paper_doi 10.1039/b808348g
_journal_year 2008
_chemical_formula_sum 'C36 H32 B2 F15 O2 P'
_chemical_formula_weight 834.21
_space_group_IT_number 14
_symmetry_cell_setting monoclinic
_symmetry_space_group_name_Hall '-P 2yn'
_symmetry_space_group_name_H-M 'P 1 21/n 1'
_atom_sites_solution_hydrogens geom
_atom_sites_solution_primary direct
_atom_sites_solution_secondary difmap
_audit_creation_method SHELXL-97
_cell_angle_alpha 90.00
_cell_angle_beta 99.44(3)
_cell_angle_gamma 90.00
_cell_formula_units_Z 4
_cell_length_a 13.738(3)
_cell_length_b 14.126(3)
_cell_length_c 18.960(4)
_cell_measurement_temperature 293(2)
_cell_measurement_theta_max 25.0
_cell_measurement_theta_min 2.0
_cell_volume 3629.6(12)
_computing_structure_refinement 'SHELXL-97 (Sheldrick, 1997)'
_computing_structure_solution 'SHELXS-97 (Sheldrick, 1990)'
_diffrn_ambient_temperature 293(2)
_diffrn_measured_fraction_theta_full 0.998
_diffrn_measured_fraction_theta_max 0.998
_diffrn_radiation_monochromator graphite
_diffrn_radiation_source 'fine-focus sealed tube'
_diffrn_radiation_type MoK\a
_diffrn_radiation_wavelength 0.71073
_diffrn_reflns_av_R_equivalents 0.0994
_diffrn_reflns_av_sigmaI/netI 0.1217
_diffrn_reflns_limit_h_max 16
_diffrn_reflns_limit_h_min -16
_diffrn_reflns_limit_k_max 16
_diffrn_reflns_limit_k_min -15
_diffrn_reflns_limit_l_max 22
_diffrn_reflns_limit_l_min -22
_diffrn_reflns_number 21886
_diffrn_reflns_theta_full 25.00
_diffrn_reflns_theta_max 25.00
_diffrn_reflns_theta_min 2.83
_exptl_absorpt_coefficient_mu 0.187
_exptl_absorpt_correction_T_max 0.998
_exptl_absorpt_correction_T_min 0.924
_exptl_absorpt_correction_type multi-scan
_exptl_crystal_density_diffrn 1.527
_exptl_crystal_density_method 'not measured'
_exptl_crystal_F_000 1696
_exptl_crystal_size_max 0.23
_exptl_crystal_size_mid 0.22
_exptl_crystal_size_min 0.20
_refine_diff_density_max 0.238
_refine_diff_density_min -0.309
_refine_diff_density_rms 0.058
_refine_ls_extinction_method none
_refine_ls_goodness_of_fit_ref 1.000
_refine_ls_hydrogen_treatment mixed
_refine_ls_matrix_type full
_refine_ls_number_parameters 509
_refine_ls_number_reflns 6385
_refine_ls_number_restraints 0
_refine_ls_restrained_S_all 1.000
_refine_ls_R_factor_all 0.1647
_refine_ls_R_factor_gt 0.0569
_refine_ls_shift/su_max 0.000
_refine_ls_shift/su_mean 0.000
_refine_ls_structure_factor_coef Fsqd
_refine_ls_weighting_details 'calc w=1/[\s^2^(Fo^2^)+(0.0592P)^2^+0.0000P] where P=(Fo^2^+2Fc^2^)/3'
_refine_ls_weighting_scheme calc
_refine_ls_wR_factor_gt 0.1126
_refine_ls_wR_factor_ref 0.1529
_reflns_number_gt 2917
_reflns_number_total 6385
_reflns_threshold_expression >2sigma(I)
_cod_data_source_file b808348g.txt
_cod_data_source_block '[(C6H4O2)B(Pt-Bu3)][HB(C6F5)3]'
_cod_depositor_comments
;
The following automatic conversions were performed:

'_symmetry_cell_setting' tag value 'monclinic' was replaced with
'monoclinic' value.

Automatic conversion script
Id: cif_fix_values 1646 2011-03-28 12:23:43Z adriana 
;
_cod_original_sg_symbol_H-M P2(1)/n
_cod_database_code 7103356

loop_
_symmetry_equiv_pos_as_xyz
'x, y, z'
'-x+1/2, y+1/2, -z+1/2'
'-x, -y, -z'
'x-1/2, -y-1/2, z-1/2'

loop_
_atom_site_label
_atom_site_type_symbol
_atom_site_fract_x
_atom_site_fract_y
_atom_site_fract_z
_atom_site_U_iso_or_equiv
_atom_site_adp_type
_atom_site_occupancy
_atom_site_symmetry_multiplicity
_atom_site_calc_flag
_atom_site_refinement_flags
_atom_site_disorder_assembly
_atom_site_disorder_group
P1 P 0.92119(8) 0.61040(9) 0.19415(5) 0.0426(3) Uani 1 1 d . . .
F2 F 0.08107(18) 0.26841(19) 0.08328(11) 0.0623(7) Uani 1 1 d . . .
F10 F -0.01442(17) 0.27612(17) 0.29432(12) 0.0576(7) Uani 1 1 d . . .
F4 F -0.12282(19) 0.00797(19) 0.11104(11) 0.0668(8) Uani 1 1 d . . .
F6 F 0.24989(17) 0.14657(18) 0.45860(11) 0.0543(7) Uani 1 1 d . . .
F1 F 0.17177(18) 0.24856(18) 0.21908(11) 0.0600(7) Uani 1 1 d . . .
F11 F 0.26763(18) -0.05473(18) 0.36029(12) 0.0620(7) Uani 1 1 d . . .
F15 F -0.04683(17) 0.06894(17) 0.38004(12) 0.0561(7) Uani 1 1 d . . .
F3 F -0.06465(18) 0.14734(19) 0.02705(11) 0.0650(8) Uani 1 1 d . . .
F9 F -0.0297(2) 0.41520(19) 0.38459(13) 0.0706(8) Uani 1 1 d . . .
F14 F -0.08653(17) -0.08696(17) 0.44996(12) 0.0591(7) Uani 1 1 d . . .
F8 F 0.0915(2) 0.42372(19) 0.51386(13) 0.0758(8) Uani 1 1 d . . .
F12 F 0.22767(19) -0.20710(19) 0.43341(14) 0.0737(8) Uani 1 1 d . . .
F5 F -0.03698(19) -0.01333(18) 0.24431(11) 0.0669(8) Uani 1 1 d . . .
F13 F 0.05127(19) -0.22679(19) 0.47785(13) 0.0665(8) Uani 1 1 d . . .
F7 F 0.23305(19) 0.28758(19) 0.54852(12) 0.0711(8) Uani 1 1 d . . .
O1 O 1.0975(2) 0.4987(2) 0.24820(12) 0.0483(8) Uani 1 1 d . . .
O2 O 1.0541(2) 0.6032(2) 0.33003(13) 0.0506(8) Uani 1 1 d . . .
B2 B 1.0301(4) 0.5640(4) 0.2632(2) 0.0462(13) Uani 1 1 d . . .
B1 B 0.1354(4) 0.1104(4) 0.3214(2) 0.0432(13) Uani 1 1 d . . .
C32 C 1.1447(3) 0.5595(3) 0.3586(2) 0.0451(11) Uani 1 1 d . . .
C31 C 1.1707(3) 0.4981(3) 0.3097(2) 0.0446(11) Uani 1 1 d . . .
C35 C 1.3132(3) 0.4582(3) 0.3884(2) 0.0574(13) Uani 1 1 d . . .
H35A H 1.3716 0.4242 0.3998 0.069 Uiso 1 1 calc R . .
C36 C 1.2548(3) 0.4443(3) 0.3221(2) 0.0557(13) Uani 1 1 d . . .
H36A H 1.2716 0.4017 0.2886 0.067 Uiso 1 1 calc R . .
C33 C 1.2007(4) 0.5737(3) 0.4245(2) 0.0566(13) Uani 1 1 d . . .
H33A H 1.1823 0.6156 0.4578 0.068 Uiso 1 1 calc R . .
C20 C 0.8785(3) 0.7561(4) 0.2861(3) 0.0740(16) Uani 1 1 d . . .
H20A H 0.8324 0.7837 0.3131 0.111 Uiso 1 1 calc R . .
H20B H 0.8933 0.8008 0.2513 0.111 Uiso 1 1 calc R . .
H20C H 0.9380 0.7398 0.3178 0.111 Uiso 1 1 calc R . .
C34 C 1.2867(4) 0.5209(3) 0.4379(2) 0.0570(13) Uani 1 1 d . . .
H34A H 1.3281 0.5279 0.4817 0.068 Uiso 1 1 calc R . .
C19 C 0.8327(3) 0.6656(3) 0.2476(2) 0.0545(12) Uani 1 1 d . . .
C27 C 0.9844(3) 0.6996(3) 0.1437(2) 0.0570(13) Uani 1 1 d . . .
C23 C 0.8647(3) 0.5104(3) 0.1358(2) 0.0515(12) Uani 1 1 d . . .
C21 C 0.8135(3) 0.5966(4) 0.3066(2) 0.0744(16) Uani 1 1 d . . .
H21A H 0.7683 0.6249 0.3340 0.112 Uiso 1 1 calc R . .
H21B H 0.8745 0.5827 0.3374 0.112 Uiso 1 1 calc R . .
H21C H 0.7856 0.5391 0.2852 0.112 Uiso 1 1 calc R . .
C30 C 1.0652(4) 0.7516(4) 0.1964(3) 0.0833(18) Uani 1 1 d . . .
H30A H 1.0977 0.7971 0.1706 0.125 Uiso 1 1 calc R . .
H30B H 1.1126 0.7065 0.2189 0.125 Uiso 1 1 calc R . .
H30C H 1.0354 0.7835 0.2321 0.125 Uiso 1 1 calc R . .
C28 C 0.9131(3) 0.7725(4) 0.1031(2) 0.0720(15) Uani 1 1 d . . .
H28A H 0.9494 0.8160 0.0784 0.108 Uiso 1 1 calc R . .
H28B H 0.8806 0.8066 0.1363 0.108 Uiso 1 1 calc R . .
H28C H 0.8648 0.7404 0.0691 0.108 Uiso 1 1 calc R . .
C29 C 1.0399(4) 0.6496(4) 0.0890(2) 0.0847(18) Uani 1 1 d . . .
H29A H 1.0718 0.6961 0.0639 0.127 Uiso 1 1 calc R . .
H29B H 0.9936 0.6144 0.0555 0.127 Uiso 1 1 calc R . .
H29C H 1.0884 0.6072 0.1139 0.127 Uiso 1 1 calc R . .
C26 C 0.9451(4) 0.4437(4) 0.1168(2) 0.0763(16) Uani 1 1 d . . .
H26A H 0.9148 0.3934 0.0869 0.115 Uiso 1 1 calc R . .
H26B H 0.9819 0.4176 0.1598 0.115 Uiso 1 1 calc R . .
H26C H 0.9888 0.4785 0.0917 0.115 Uiso 1 1 calc R . .
C22 C 0.7343(3) 0.6937(4) 0.2010(2) 0.0687(15) Uani 1 1 d . . .
H22A H 0.6918 0.7219 0.2306 0.103 Uiso 1 1 calc R . .
H22B H 0.7032 0.6384 0.1781 0.103 Uiso 1 1 calc R . .
H22C H 0.7467 0.7384 0.1654 0.103 Uiso 1 1 calc R . .
C25 C 0.8003(3) 0.5484(3) 0.0672(2) 0.0608(13) Uani 1 1 d . . .
H25A H 0.7726 0.4962 0.0382 0.091 Uiso 1 1 calc R . .
H25B H 0.8402 0.5859 0.0408 0.091 Uiso 1 1 calc R . .
H25C H 0.7480 0.5867 0.0799 0.091 Uiso 1 1 calc R . .
C24 C 0.7982(4) 0.4490(3) 0.1755(2) 0.0755(16) Uani 1 1 d . . .
H24A H 0.7703 0.3984 0.1449 0.113 Uiso 1 1 calc R . .
H24B H 0.7462 0.4873 0.1884 0.113 Uiso 1 1 calc R . .
H24C H 0.8368 0.4231 0.2179 0.113 Uiso 1 1 calc R . .
C12 C 0.0514(3) 0.2751(3) 0.3567(2) 0.0459(11) Uani 1 1 d . . .
C13 C 0.1111(3) 0.0150(3) 0.36451(18) 0.0389(10) Uani 1 1 d . . .
C6 C -0.0020(3) 0.0594(3) 0.2077(2) 0.0472(11) Uani 1 1 d . . .
C2 C 0.0987(3) 0.1864(3) 0.1941(2) 0.0453(11) Uani 1 1 d . . .
C17 C 0.0021(3) -0.0778(3) 0.4277(2) 0.0435(11) Uani 1 1 d . . .
C3 C 0.0534(3) 0.1982(3) 0.1244(2) 0.0467(11) Uani 1 1 d . . .
C7 C 0.1198(3) 0.2033(3) 0.37072(19) 0.0419(11) Uani 1 1 d . . .
C4 C -0.0201(3) 0.1379(3) 0.0964(2) 0.0495(12) Uani 1 1 d . . .
C14 C 0.1772(3) -0.0580(3) 0.3806(2) 0.0440(11) Uani 1 1 d . . .
C8 C 0.1792(3) 0.2133(3) 0.4369(2) 0.0454(11) Uani 1 1 d . . .
C16 C 0.0705(3) -0.1483(3) 0.4419(2) 0.0470(11) Uani 1 1 d . . .
C1 C 0.0735(3) 0.1167(3) 0.2403(2) 0.0436(11) Uani 1 1 d . . .
C5 C -0.0495(3) 0.0687(3) 0.1380(2) 0.0495(12) Uani 1 1 d . . .
C15 C 0.1584(3) -0.1383(3) 0.4180(2) 0.0502(12) Uani 1 1 d . . .
C18 C 0.0242(3) 0.0008(3) 0.3913(2) 0.0434(11) Uani 1 1 d . . .
C9 C 0.1728(3) 0.2850(4) 0.4843(2) 0.0509(12) Uani 1 1 d . . .
C10 C 0.1020(4) 0.3536(3) 0.4673(2) 0.0556(13) Uani 1 1 d . . .
C11 C 0.0407(3) 0.3486(3) 0.4028(2) 0.0513(12) Uani 1 1 d . . .
H1 H 0.221(2) 0.110(2) 0.3130(13) 0.022(8) Uiso 1 1 d . . .

loop_
_atom_site_aniso_label
_atom_site_aniso_U_11
_atom_site_aniso_U_22
_atom_site_aniso_U_33
_atom_site_aniso_U_23
_atom_site_aniso_U_13
_atom_site_aniso_U_12
P1 0.0417(7) 0.0434(8) 0.0430(6) -0.0009(5) 0.0078(5) 0.0003(6)
F2 0.0660(17) 0.070(2) 0.0505(14) 0.0174(14) 0.0073(12) -0.0121(15)
F10 0.0504(16) 0.0607(18) 0.0593(15) 0.0032(13) 0.0017(12) 0.0053(13)
F4 0.0790(19) 0.067(2) 0.0508(14) -0.0026(13) -0.0010(13) -0.0246(16)
F6 0.0534(15) 0.0606(18) 0.0475(13) 0.0032(12) 0.0040(11) 0.0034(14)
F1 0.0625(17) 0.0631(18) 0.0526(14) 0.0102(13) 0.0040(12) -0.0225(15)
F11 0.0517(17) 0.0565(19) 0.0838(17) 0.0125(14) 0.0291(13) 0.0081(14)
F15 0.0440(15) 0.0527(17) 0.0729(16) 0.0108(13) 0.0138(12) 0.0041(14)
F3 0.0694(17) 0.079(2) 0.0436(14) 0.0037(13) -0.0002(12) -0.0100(15)
F9 0.079(2) 0.0540(19) 0.0822(18) 0.0035(14) 0.0231(15) 0.0149(17)
F14 0.0481(16) 0.0631(19) 0.0702(15) 0.0088(13) 0.0216(13) -0.0039(14)
F8 0.106(2) 0.0591(19) 0.0679(16) -0.0151(15) 0.0297(15) 0.0014(17)
F12 0.0596(18) 0.0564(19) 0.108(2) 0.0269(16) 0.0223(15) 0.0105(16)
F5 0.0806(19) 0.063(2) 0.0523(14) 0.0089(13) -0.0030(13) -0.0302(16)
F13 0.0681(18) 0.0559(19) 0.0785(17) 0.0227(15) 0.0202(14) -0.0028(15)
F7 0.080(2) 0.084(2) 0.0477(15) -0.0098(14) 0.0053(14) -0.0053(16)
O1 0.0473(18) 0.057(2) 0.0402(16) -0.0031(14) 0.0046(14) 0.0092(16)
O2 0.0538(19) 0.048(2) 0.0483(17) -0.0034(15) 0.0038(14) 0.0084(16)
B2 0.050(3) 0.042(4) 0.049(3) -0.001(3) 0.013(2) -0.010(3)
B1 0.044(3) 0.044(3) 0.043(3) 0.006(2) 0.010(2) -0.005(3)
C32 0.048(3) 0.037(3) 0.050(3) 0.001(2) 0.007(2) 0.008(2)
C31 0.043(3) 0.049(3) 0.041(2) 0.005(2) 0.005(2) 0.006(2)
C35 0.055(3) 0.061(4) 0.053(3) 0.004(3) 0.000(2) 0.006(3)
C36 0.055(3) 0.064(4) 0.048(3) -0.001(2) 0.007(2) 0.012(3)
C33 0.078(4) 0.047(3) 0.040(3) -0.004(2) -0.004(2) 0.002(3)
C20 0.062(3) 0.073(4) 0.083(3) -0.032(3) -0.002(3) 0.012(3)
C34 0.065(3) 0.050(3) 0.049(3) 0.007(2) -0.009(2) -0.004(3)
C19 0.045(3) 0.067(4) 0.051(3) -0.010(3) 0.010(2) 0.006(3)
C27 0.045(3) 0.062(4) 0.063(3) 0.021(3) 0.005(2) -0.008(3)
C23 0.052(3) 0.050(3) 0.051(3) -0.005(2) 0.002(2) 0.002(3)
C21 0.062(3) 0.103(5) 0.064(3) -0.004(3) 0.026(3) -0.001(3)
C30 0.060(3) 0.088(4) 0.095(4) 0.031(3) -0.009(3) -0.029(3)
C28 0.064(3) 0.072(4) 0.075(3) 0.022(3) -0.002(3) -0.010(3)
C29 0.071(4) 0.117(5) 0.073(3) 0.027(3) 0.034(3) 0.009(4)
C26 0.085(4) 0.065(4) 0.074(3) -0.025(3) -0.005(3) 0.021(3)
C22 0.048(3) 0.081(4) 0.077(3) -0.017(3) 0.009(3) 0.009(3)
C25 0.061(3) 0.064(4) 0.054(3) -0.009(2) 0.000(2) 0.001(3)
C24 0.093(4) 0.047(3) 0.081(3) 0.008(3) 0.000(3) -0.023(3)
C12 0.045(3) 0.051(3) 0.041(3) 0.004(2) 0.006(2) -0.007(3)
C13 0.036(3) 0.045(3) 0.035(2) 0.000(2) 0.0030(19) 0.000(2)
C6 0.056(3) 0.041(3) 0.045(3) 0.006(2) 0.009(2) -0.006(3)
C2 0.045(3) 0.048(3) 0.044(3) -0.006(2) 0.008(2) -0.008(2)
C17 0.041(3) 0.043(3) 0.048(2) 0.001(2) 0.014(2) -0.003(3)
C3 0.049(3) 0.049(3) 0.044(3) 0.006(2) 0.012(2) 0.001(3)
C7 0.042(3) 0.045(3) 0.040(2) 0.001(2) 0.010(2) -0.005(2)
C4 0.049(3) 0.059(4) 0.039(3) 0.002(2) 0.003(2) 0.001(3)
C14 0.038(3) 0.050(3) 0.047(2) 0.001(2) 0.013(2) 0.001(2)
C8 0.047(3) 0.044(3) 0.048(3) 0.002(2) 0.016(2) -0.001(2)
C16 0.053(3) 0.043(3) 0.045(2) 0.009(2) 0.009(2) -0.001(3)
C1 0.045(3) 0.040(3) 0.048(2) 0.002(2) 0.013(2) -0.001(2)
C5 0.051(3) 0.045(3) 0.051(3) -0.008(2) 0.003(2) -0.016(3)
C15 0.049(3) 0.042(3) 0.059(3) 0.007(2) 0.008(2) 0.010(3)
C18 0.039(3) 0.042(3) 0.048(2) 0.003(2) 0.002(2) 0.010(2)
C9 0.053(3) 0.057(4) 0.045(3) 0.002(2) 0.014(2) -0.005(3)
C10 0.072(4) 0.047(3) 0.053(3) -0.007(3) 0.026(3) -0.010(3)
C11 0.058(3) 0.039(3) 0.062(3) 0.010(3) 0.025(3) 0.001(3)

loop_
_atom_type_symbol
_atom_type_description
_atom_type_scat_dispersion_real
_atom_type_scat_dispersion_imag
_atom_type_scat_source
C C 0.0033 0.0016 'International Tables Vol C Tables 4.2.6.8 and 6.1.1.4'
H H 0.0000 0.0000 'International Tables Vol C Tables 4.2.6.8 and 6.1.1.4'
B B 0.0013 0.0007 'International Tables Vol C Tables 4.2.6.8 and 6.1.1.4'
O O 0.0106 0.0060 'International Tables Vol C Tables 4.2.6.8 and 6.1.1.4'
F F 0.0171 0.0103 'International Tables Vol C Tables 4.2.6.8 and 6.1.1.4'
P P 0.1023 0.0942 'International Tables Vol C Tables 4.2.6.8 and 6.1.1.4'

loop_
_geom_angle_atom_site_label_1
_geom_angle_atom_site_label_2
_geom_angle_atom_site_label_3
_geom_angle
_geom_angle_site_symmetry_1
_geom_angle_site_symmetry_3
_geom_angle_publ_flag
C19 P1 C27 113.0(2) . . ?
C19 P1 C23 112.9(2) . . ?
C27 P1 C23 112.6(2) . . ?
C19 P1 B2 105.8(2) . . ?
C27 P1 B2 101.6(2) . . ?
C23 P1 B2 110.0(2) . . ?
B2 O1 C31 104.4(3) . . ?
B2 O2 C32 104.0(3) . . ?
O1 B2 O2 113.2(4) . . ?
O1 B2 P1 124.2(3) . . ?
O2 B2 P1 122.1(4) . . ?
C1 B1 C13 113.4(4) . . ?
C1 B1 C7 113.3(4) . . ?
C13 B1 C7 108.5(3) . . ?
C31 C32 C33 123.0(4) . . ?
C31 C32 O2 109.2(3) . . ?
C33 C32 O2 127.8(4) . . ?
C32 C31 C36 123.0(4) . . ?
C32 C31 O1 109.2(4) . . ?
C36 C31 O1 127.8(4) . . ?
C34 C35 C36 121.9(4) . . ?
C31 C36 C35 115.0(4) . . ?
C32 C33 C34 115.1(4) . . ?
C35 C34 C33 122.1(4) . . ?
C21 C19 C22 109.9(4) . . ?
C21 C19 C20 106.6(4) . . ?
C22 C19 C20 107.8(4) . . ?
C21 C19 P1 109.5(3) . . ?
C22 C19 P1 112.5(3) . . ?
C20 C19 P1 110.4(3) . . ?
C28 C27 C30 109.6(4) . . ?
C28 C27 C29 108.2(4) . . ?
C30 C27 C29 105.5(4) . . ?
C28 C27 P1 113.2(3) . . ?
C30 C27 P1 109.4(3) . . ?
C29 C27 P1 110.6(3) . . ?
C26 C23 C24 106.0(4) . . ?
C26 C23 C25 110.4(3) . . ?
C24 C23 C25 107.6(4) . . ?
C26 C23 P1 110.8(3) . . ?
C24 C23 P1 110.8(3) . . ?
C25 C23 P1 111.0(3) . . ?
F10 C12 C7 120.6(4) . . ?
F10 C12 C11 114.6(4) . . ?
C7 C12 C11 124.8(4) . . ?
C14 C13 C18 112.7(4) . . ?
C14 C13 B1 123.1(4) . . ?
C18 C13 B1 124.1(4) . . ?
F5 C6 C1 120.8(4) . . ?
F5 C6 C5 114.0(4) . . ?
C1 C6 C5 125.2(4) . . ?
F1 C2 C3 116.6(4) . . ?
F1 C2 C1 118.8(3) . . ?
C3 C2 C1 124.6(4) . . ?
F14 C17 C16 119.5(4) . . ?
F14 C17 C18 121.3(4) . . ?
C16 C17 C18 119.3(4) . . ?
F2 C3 C4 119.7(4) . . ?
F2 C3 C2 121.1(4) . . ?
C4 C3 C2 119.2(4) . . ?
C12 C7 C8 112.3(4) . . ?
C12 C7 B1 128.7(4) . . ?
C8 C7 B1 118.9(4) . . ?
C5 C4 C3 119.8(4) . . ?
C5 C4 F3 120.1(4) . . ?
C3 C4 F3 120.1(4) . . ?
F11 C14 C13 120.8(4) . . ?
F11 C14 C15 115.4(4) . . ?
C13 C14 C15 123.8(4) . . ?
C9 C8 F6 115.6(4) . . ?
C9 C8 C7 125.4(4) . . ?
F6 C8 C7 119.0(4) . . ?
F13 C16 C15 120.6(4) . . ?
F13 C16 C17 120.9(4) . . ?
C15 C16 C17 118.5(4) . . ?
C6 C1 C2 112.2(4) . . ?
C6 C1 B1 128.8(4) . . ?
C2 C1 B1 119.0(4) . . ?
F4 C5 C4 120.6(4) . . ?
F4 C5 C6 120.4(4) . . ?
C4 C5 C6 119.0(4) . . ?
F12 C15 C16 118.8(4) . . ?
F12 C15 C14 120.9(4) . . ?
C16 C15 C14 120.3(4) . . ?
F15 C18 C17 116.1(4) . . ?
F15 C18 C13 118.5(4) . . ?
C17 C18 C13 125.4(4) . . ?
F7 C9 C8 121.0(4) . . ?
F7 C9 C10 119.8(4) . . ?
C8 C9 C10 119.2(4) . . ?
F8 C10 C11 120.4(5) . . ?
F8 C10 C9 120.8(4) . . ?
C11 C10 C9 118.8(4) . . ?
F9 C11 C10 120.1(4) . . ?
F9 C11 C12 120.5(4) . . ?
C10 C11 C12 119.4(4) . . ?

loop_
_geom_bond_atom_site_label_1
_geom_bond_atom_site_label_2
_geom_bond_distance
_geom_bond_site_symmetry_2
_geom_bond_publ_flag
P1 C19 1.876(4) . ?
P1 C27 1.879(4) . ?
P1 C23 1.881(4) . ?
P1 B2 1.933(5) . ?
F2 C3 1.354(5) . ?
F10 C12 1.366(4) . ?
F4 C5 1.358(5) . ?
F6 C8 1.368(5) . ?
F1 C2 1.359(4) . ?
F11 C14 1.361(4) . ?
F15 C18 1.363(4) . ?
F3 C4 1.363(4) . ?
F9 C11 1.353(5) . ?
F14 C17 1.359(4) . ?
F8 C10 1.350(5) . ?
F12 C15 1.358(5) . ?
F5 C6 1.371(4) . ?
F13 C16 1.351(5) . ?
F7 C9 1.356(5) . ?
O1 B2 1.369(6) . ?
O1 C31 1.409(4) . ?
O2 B2 1.373(5) . ?
O2 C32 1.414(5) . ?
B1 C1 1.634(6) . ?
B1 C13 1.638(6) . ?
B1 C7 1.646(6) . ?
C32 C31 1.361(5) . ?
C32 C33 1.370(5) . ?
C31 C36 1.371(6) . ?
C35 C34 1.382(6) . ?
C35 C36 1.390(5) . ?
C33 C34 1.386(6) . ?
C20 C19 1.553(6) . ?
C19 C21 1.538(6) . ?
C19 C22 1.541(6) . ?
C27 C28 1.538(6) . ?
C27 C30 1.550(6) . ?
C27 C29 1.555(6) . ?
C23 C26 1.539(6) . ?
C23 C24 1.543(6) . ?
C23 C25 1.544(5) . ?
C12 C7 1.379(6) . ?
C12 C11 1.380(6) . ?
C13 C14 1.376(5) . ?
C13 C18 1.386(5) . ?
C6 C1 1.380(5) . ?
C6 C5 1.380(5) . ?
C2 C3 1.376(5) . ?
C2 C1 1.398(5) . ?
C17 C16 1.366(6) . ?
C17 C18 1.366(5) . ?
C3 C4 1.360(6) . ?
C7 C8 1.387(5) . ?
C4 C5 1.358(6) . ?
C14 C15 1.383(6) . ?
C8 C9 1.366(6) . ?
C16 C15 1.365(6) . ?
C9 C10 1.373(6) . ?
C10 C11 1.368(6) . ?
